data_7212555
loop_
_publ_author_name
'Abrahams, Brendan F.'
'Grannas, Martin J.'
'McCormick, Laura J.'
'Robson, Richard'
'Thistlethwaite, Peter J.'

_publ_section_title
;
 Chiral and achiral linear coordination polymers from aldaric acids
;
_journal_issue 10
_journal_name_full CrystEngComm
_journal_page_first 2885
_journal_paper_doi 10.1039/c001505a
_journal_volume 12
_journal_year 2010
_chemical_absolute_configuration rm
_chemical_formula_sum 'C32 H50 Cu2 N4 O25'
_chemical_formula_weight 1017.84
_chemical_name_systematic
;
?
;
_space_group_IT_number 1
_symmetry_cell_setting triclinic
_symmetry_space_group_name_Hall 'P 1'
_symmetry_space_group_name_H-M 'P 1'
_atom_sites_solution_hydrogens geom
_atom_sites_solution_primary direct
_atom_sites_solution_secondary difmap
_audit_creation_method SHELXL-97
_cell_angle_alpha 111.295(6)
_cell_angle_beta 97.980(5)
_cell_angle_gamma 102.352(6)
_cell_formula_units_Z 1
_cell_length_a 6.953(2)
_cell_length_b 12.209(4)
_cell_length_c 13.829(4)
_cell_measurement_reflns_used 2914
_cell_measurement_temperature 130(2)
_cell_measurement_theta_max 26.82
_cell_measurement_theta_min 2.93
_cell_volume 1037.8(5)
_computing_cell_refinement 'Bruker SMART'
_computing_data_collection 'Bruker SMART'
_computing_data_reduction 'Bruker SAINT'
_computing_structure_refinement 'SHELXL-97 (Sheldrick, 1997)'
_computing_structure_solution 'Bruker SHELXTL'
_diffrn_ambient_temperature 130(2)
_diffrn_measured_fraction_theta_full 0.970
_diffrn_measured_fraction_theta_max 0.970
_diffrn_measurement_device_type 'CCD area detector'
_diffrn_measurement_method 'phi and omega scans'
_diffrn_radiation_monochromator graphite
_diffrn_radiation_source 'fine-focus sealed tube'
_diffrn_radiation_type MoK\a
_diffrn_radiation_wavelength 0.71073
_diffrn_reflns_av_R_equivalents 0.0171
_diffrn_reflns_av_sigmaI/netI 0.0566
_diffrn_reflns_limit_h_max 8
_diffrn_reflns_limit_h_min -8
_diffrn_reflns_limit_k_max 14
_diffrn_reflns_limit_k_min -15
_diffrn_reflns_limit_l_max 17
_diffrn_reflns_limit_l_min -17
_diffrn_reflns_number 6354
_diffrn_reflns_theta_full 27.00
_diffrn_reflns_theta_max 27.00
_diffrn_reflns_theta_min 1.63
_exptl_absorpt_coefficient_mu 1.123
_exptl_absorpt_correction_T_max 1
_exptl_absorpt_correction_T_min 0.783541
_exptl_absorpt_correction_type multi-scan
_exptl_absorpt_process_details 'Sheldrick, G. M. SAD ABS'
_exptl_crystal_colour blue
_exptl_crystal_density_diffrn 1.629
_exptl_crystal_density_method 'not measured'
_exptl_crystal_description flat
_exptl_crystal_F_000 528
_exptl_crystal_size_max 0.44
_exptl_crystal_size_mid 0.11
_exptl_crystal_size_min 0.07
_refine_diff_density_max 0.690
_refine_diff_density_min -0.433
_refine_diff_density_rms 0.099
_refine_ls_abs_structure_details 'Flack H D (1983), Acta Cryst. A39, 876-881'
_refine_ls_abs_structure_Flack 0.030(16)
_refine_ls_extinction_method none
_refine_ls_goodness_of_fit_ref 1.056
_refine_ls_hydrogen_treatment constr
_refine_ls_matrix_type full
_refine_ls_number_parameters 539
_refine_ls_number_reflns 5223
_refine_ls_number_restraints 3
_refine_ls_restrained_S_all 1.055
_refine_ls_R_factor_all 0.0540
_refine_ls_R_factor_gt 0.0509
_refine_ls_shift/su_max 0.006
_refine_ls_shift/su_mean 0.001
_refine_ls_structure_factor_coef Fsqd
_refine_ls_weighting_details 'calc w=1/[\s^2^(Fo^2^)+(0.0831P)^2^+0.3085P] where P=(Fo^2^+2Fc^2^)/3'
_refine_ls_weighting_scheme calc
_refine_ls_wR_factor_gt 0.1296
_refine_ls_wR_factor_ref 0.1319
_reflns_number_gt 4916
_reflns_number_total 5223
_reflns_threshold_expression >2sigma(I)
_cod_data_source_file c001505a.txt
_cod_data_source_block lma331m
_cod_depositor_comments
;
The following automatic conversions were performed:

'_symmetry_cell_setting' value 'Triclinic' changed to 'triclinic'
according to /home/saulius/struct/CIF-dictionaries/cif_core.dic
dictionary named 'cif_core.dic' version 2.4.2 from 2011-04-26.

Automatic conversion script
Id: cif_fix_values 1891 2012-01-12 08:04:46Z andrius 
;
_cod_original_cell_volume 1037.8(6)
_cod_original_sg_symbol_H-M P1
_cod_database_code 7212555

loop_
_symmetry_equiv_pos_as_xyz
'x, y, z'

loop_
_atom_site_label
_atom_site_type_symbol
_atom_site_fract_x
_atom_site_fract_y
_atom_site_fract_z
_atom_site_U_iso_or_equiv
_atom_site_adp_type
_atom_site_occupancy
_atom_site_symmetry_multiplicity
_atom_site_calc_flag
_atom_site_refinement_flags
_atom_site_disorder_assembly
_atom_site_disorder_group
O3 O 0.5091(9) 0.4573(5) 0.4377(5) 0.0274(15) Uiso 0.712(10) 1 d P A 1
O1W O 0.5914(13) 0.5752(8) 0.6573(7) 0.056(2) Uiso 0.712(10) 1 d P A 1
O6B O 1.1031(12) 0.4285(7) 0.4480(6) 0.046(2) Uiso 0.712(10) 1 d P A 1
O3B O 0.629(2) 0.4936(13) 0.4291(11) 0.027(4) Uiso 0.288(10) 1 d P A 2
O2W O 0.457(3) 0.5220(18) 0.5946(16) 0.053(6) Uiso 0.288(10) 1 d P A 2
O6C O 1.030(2) 0.4727(14) 0.5107(13) 0.036(4) Uiso 0.288(10) 1 d P A 2
O3W O 0.9449(7) 0.2299(4) 0.1624(4) 0.0475(13) Uani 1 1 d . . .
O4W O 0.3349(9) 0.1326(5) 0.9753(4) 0.0435(12) Uani 1 1 d . . .
O5W O 0.4116(11) 0.7475(6) 0.7560(5) 0.060 Uiso 0.933(14) 1 d P . .
O6W O 0.1154(11) 0.4798(6) 0.7690(5) 0.060 Uiso 0.905(14) 1 d P . .
O7W O 0.7832(11) 0.7865(6) 0.9002(5) 0.060 Uiso 0.956(14) 1 d P . .
O8W O 0.9437(12) 0.0428(7) 0.9790(6) 0.060 Uiso 0.847(14) 1 d P . .
O9W O 0.0076(14) 0.6708(8) 0.7597(7) 0.060 Uiso 0.710(14) 1 d P . .
O10W O 0.5459(16) 0.0034(9) 0.8372(8) 0.060 Uiso 0.661(14) 1 d P . .
O11W O 0.400(3) -0.0268(18) 0.7876(15) 0.060 Uiso 0.344(14) 1 d P . .
O12W O 0.795(3) 0.0871(19) 0.8266(16) 0.060 Uiso 0.315(14) 1 d P . .
O13W O 0.875(4) 0.104(2) 0.932(2) 0.060 Uiso 0.254(14) 1 d P . .
C1 C 0.4369(8) 0.4378(5) 0.2258(4) 0.0190(11) Uani 1 1 d . . .
C2 C 0.4781(9) 0.3315(5) 0.2511(4) 0.0225(11) Uani 1 1 d . A .
H2 H 0.3470 0.2766 0.2492 0.027 Uiso 1 1 calc R . .
C3 C 0.6170(15) 0.3822(5) 0.3618(5) 0.047(2) Uani 1 1 d . . .
C4 C 0.6411(11) 0.2779(6) 0.3959(5) 0.0333(14) Uani 1 1 d . A .
H4 H 0.6884 0.2200 0.3386 0.040 Uiso 1 1 calc R . .
C5 C 0.8056(15) 0.3241(7) 0.5018(5) 0.052(2) Uani 1 1 d . . .
H5 H 0.7887 0.4006 0.5551 0.063 Uiso 1 1 calc R A .
C6 C 1.0250(15) 0.3500(8) 0.4850(7) 0.068(3) Uani 1 1 d . A .
C7 C 1.3600(10) 0.2300(6) 0.6843(5) 0.0305(13) Uani 1 1 d . A .
C8 C 1.4833(10) 0.2821(6) 0.8011(5) 0.0307(13) Uani 1 1 d . . .
H8 H 1.5736 0.2296 0.8057 0.037 Uiso 1 1 calc R . .
C9 C 1.6180(11) 0.4114(6) 0.8274(6) 0.0383(16) Uani 1 1 d . . .
H9 H 1.7300 0.4037 0.7895 0.046 Uiso 1 1 calc R . .
C10 C 1.7135(11) 0.4860(6) 0.9495(6) 0.0416(18) Uani 1 1 d . . .
H10 H 1.6036 0.5093 0.9849 0.050 Uiso 1 1 calc R . .
C11 C 1.8220(9) 0.4240(6) 1.0088(5) 0.0284(13) Uani 1 1 d . . .
H11 H 1.7272 0.3438 0.9974 0.034 Uiso 1 1 calc R . .
C12 C 0.0103(8) 0.4012(5) -0.0329(5) 0.0251(12) Uani 1 1 d . . .
C13 C 0.3137(11) 0.7316(8) 0.0505(6) 0.0357(16) Uani 1 1 d . . .
H13 H 0.2827 0.6566 -0.0106 0.043 Uiso 1 1 calc R B 1
C14 C 0.3690(12) 0.8386(8) 0.0377(7) 0.044(2) Uani 1 1 d . D .
H14 H 0.3740 0.8379 -0.0308 0.053 Uiso 1 1 calc R . .
C15 C 0.4182(11) 0.9493(7) 0.1274(7) 0.043(2) Uani 1 1 d . . .
H15 H 0.4576 1.0255 0.1212 0.052 Uiso 1 1 calc R D .
C16 C 0.4082(10) 0.9457(7) 0.2259(7) 0.0407(18) Uani 1 1 d . D .
H16 H 0.4400 1.0197 0.2881 0.049 Uiso 1 1 calc R . .
C17 C 0.3516(9) 0.8332(6) 0.2329(6) 0.0274(14) Uani 1 1 d . . .
C18 C 0.3358(9) 0.8199(6) 0.3333(6) 0.0280(14) Uani 1 1 d . D .
C19 C 0.3798(10) 0.9166(6) 0.4328(6) 0.0351(17) Uani 1 1 d . . .
H19 H 0.4238 0.9990 0.4401 0.042 Uiso 1 1 calc R D .
C20 C 0.3591(11) 0.8916(6) 0.5200(6) 0.0346(16) Uani 1 1 d . D .
H20 H 0.3920 0.9568 0.5888 0.042 Uiso 1 1 calc R . .
C21 C 0.2894(11) 0.7699(7) 0.5082(6) 0.0363(16) Uani 1 1 d . . .
H21 H 0.2702 0.7512 0.5677 0.044 Uiso 1 1 calc R D .
C22 C 0.2485(10) 0.6762(6) 0.4053(5) 0.0304(15) Uani 1 1 d . D .
H22 H 0.2044 0.5930 0.3957 0.037 Uiso 1 1 calc R C 1
C23 C 0.9611(18) 0.0306(12) 0.2893(10) 0.022(3) Uiso 0.598(17) 1 d P A 1
H23 H 1.0169 0.1114 0.2949 0.027 Uiso 0.598(17) 1 calc PR A 1
C24 C 0.9087(19) -0.0642(13) 0.1925(10) 0.031(3) Uiso 0.598(17) 1 d P A 1
H24 H 0.9197 -0.0495 0.1303 0.038 Uiso 0.598(17) 1 calc PR A 1
C25 C 0.839(2) -0.1830(13) 0.1843(14) 0.033(3) Uiso 0.598(17) 1 d P A 1
H25 H 0.8052 -0.2506 0.1169 0.040 Uiso 0.598(17) 1 calc PR A 1
C26 C 0.8195(18) -0.2010(11) 0.2715(11) 0.028(3) Uiso 0.598(17) 1 d P A 1
H26 H 0.7709 -0.2823 0.2663 0.033 Uiso 0.598(17) 1 calc PR A 1
C27 C 0.8699(18) -0.1012(11) 0.3726(12) 0.025(3) Uiso 0.598(17) 1 d P A 1
C28 C 0.8595(18) -0.1143(11) 0.4721(12) 0.026(3) Uiso 0.598(17) 1 d P A 1
C29 C 0.788(2) -0.2290(12) 0.4726(14) 0.035(3) Uiso 0.598(17) 1 d P A 1
H29 H 0.7387 -0.3030 0.4099 0.042 Uiso 0.598(17) 1 calc PR A 1
C30 C 0.796(3) -0.2235(19) 0.5792(16) 0.053(4) Uiso 0.598(17) 1 d P A 1
H30 H 0.7557 -0.2978 0.5884 0.063 Uiso 0.598(17) 1 calc PR A 1
C31 C 0.858(3) -0.1163(17) 0.6660(17) 0.056(5) Uiso 0.598(17) 1 d P A 1
H31 H 0.8613 -0.1171 0.7346 0.068 Uiso 0.598(17) 1 calc PR A 1
C32 C 0.920(2) -0.0013(15) 0.6575(14) 0.040(3) Uiso 0.598(17) 1 d P A 1
H32 H 0.9536 0.0763 0.7160 0.048 Uiso 0.598(17) 1 calc PR A 1
N1 N 0.3006(8) 0.7267(5) 0.1451(5) 0.0278(12) Uani 1 1 d . D 1
N2 N 0.2703(8) 0.7018(5) 0.3212(4) 0.0220(11) Uani 1 1 d . D 1
N3 N 0.9356(16) 0.0131(10) 0.3799(9) 0.022(3) Uiso 0.598(17) 1 d P A 1
N4B N 0.925(2) -0.0205(13) 0.5315(12) 0.037(3) Uiso 0.598(17) 1 d P A 1
O1A O 0.2554(6) 0.4458(4) 0.2218(3) 0.0238(8) Uani 1 1 d . D .
O1B O 0.5738(6) 0.5098(4) 0.2116(3) 0.0270(9) Uani 1 1 d . . .
O2 O 0.5737(7) 0.2623(4) 0.1770(3) 0.0309(10) Uani 1 1 d . . .
H2A H 0.4995 0.2340 0.1150 0.046 Uiso 1 1 calc R A .
O4 O 0.4517(8) 0.2112(5) 0.3996(4) 0.0451(13) Uani 1 1 d . . .
O5 O 0.7800(9) 0.2313(6) 0.5423(4) 0.0499(14) Uani 1 1 d . A .
H5A H 0.6622 0.2149 0.5516 0.075 Uiso 1 1 calc R . .
O6A O 1.1260(9) 0.2793(5) 0.4899(4) 0.0447(13) Uani 1 1 d . . .
O7A O 1.1733(7) 0.2262(5) 0.6741(4) 0.0372(11) Uani 1 1 d . . .
O7B O 1.4379(8) 0.1908(5) 0.6103(4) 0.0421(12) Uani 1 1 d . . .
O8 O 1.3614(6) 0.2847(4) 0.8771(3) 0.0317(9) Uani 1 1 d . . .
H8A H 1.2462 0.2878 0.8525 0.047 Uiso 1 1 calc R . .
O9 O 1.5072(9) 0.4835(5) 0.7939(5) 0.0630(17) Uani 1 1 d . . .
O10 O 1.8531(9) 0.5946(5) 0.9598(5) 0.0594(17) Uani 1 1 d . . .
O11 O 1.8864(6) 0.5006(4) 1.1209(3) 0.0334(10) Uani 1 1 d . . .
O12A O 0.1849(6) 0.4660(4) 0.0265(3) 0.0253(9) Uani 1 1 d . D .
O12B O -0.0173(7) 0.3217(4) -0.1236(3) 0.0368(11) Uani 1 1 d . . .
Cu1 Cu 0.22322(7) 0.57652(5) 0.17341(4) 0.01996(17) Uani 1 1 d . . .
Cu2 Cu 1.02660(9) 0.14235(6) 0.52521(5) 0.0302(2) Uani 1 1 d . A .
N3A N 0.956(3) 0.0299(16) 0.3589(15) 0.028(4) Uiso 0.402(17) 1 d P A 2
C24B C 0.932(3) -0.023(2) 0.1759(17) 0.040(5) Uiso 0.402(17) 1 d P A 2
H24B H 0.9457 -0.0016 0.1169 0.048 Uiso 0.402(17) 1 calc PR A 2
C28B C 0.868(3) -0.1159(16) 0.432(2) 0.030(4) Uiso 0.402(17) 1 d P A 2
C26B C 0.833(3) -0.1849(17) 0.235(2) 0.030(4) Uiso 0.402(17) 1 d P A 2
H26B H 0.7819 -0.2694 0.2204 0.036 Uiso 0.402(17) 1 calc PR A 2
C27B C 0.884(3) -0.0913(16) 0.3413(17) 0.028(4) Uiso 0.402(17) 1 d P A 2
C29B C 0.789(5) -0.236(3) 0.423(3) 0.070(8) Uiso 0.402(17) 1 d P A 2
H29B H 0.7370 -0.3050 0.3566 0.084 Uiso 0.402(17) 1 calc PR A 2
C23B C 0.980(3) 0.069(2) 0.2840(16) 0.034(5) Uiso 0.402(17) 1 d P A 2
H23B H 1.0286 0.1537 0.2999 0.041 Uiso 0.402(17) 1 calc PR A 2
C25B C 0.859(3) -0.149(2) 0.1634(16) 0.036(5) Uiso 0.402(17) 1 d P A 2
H25B H 0.8293 -0.2103 0.0929 0.043 Uiso 0.402(17) 1 calc PR A 2
C30B C 0.792(4) -0.246(2) 0.519(3) 0.054(6) Uiso 0.402(17) 1 d P A 2
H30B H 0.7480 -0.3274 0.5150 0.065 Uiso 0.402(17) 1 calc PR A 2
C32B C 0.919(3) -0.037(2) 0.6140(19) 0.036(5) Uiso 0.402(17) 1 d P A 2
H32B H 0.9912 0.0236 0.6829 0.043 Uiso 0.402(17) 1 calc PR A 2
C31B C 0.849(3) -0.155(2) 0.620(2) 0.043(5) Uiso 0.402(17) 1 d P A 2
H31B H 0.8442 -0.1665 0.6837 0.051 Uiso 0.402(17) 1 calc PR A 2
N4 N 0.916(2) -0.0011(13) 0.5654(14) 0.016(3) Uiso 0.402(17) 1 d P A 2

loop_
_atom_site_aniso_label
_atom_site_aniso_U_11
_atom_site_aniso_U_22
_atom_site_aniso_U_33
_atom_site_aniso_U_23
_atom_site_aniso_U_13
_atom_site_aniso_U_12
O3W 0.024(2) 0.036(3) 0.064(3) 0.006(2) 0.006(2) 0.001(2)
O4W 0.059(3) 0.039(3) 0.026(2) 0.008(2) 0.005(2) 0.014(2)
C1 0.023(3) 0.013(2) 0.012(2) -0.001(2) -0.002(2) 0.003(2)
C2 0.024(3) 0.022(3) 0.021(3) 0.007(2) 0.004(2) 0.009(2)
C3 0.091(6) 0.019(4) 0.019(3) -0.002(3) -0.009(3) 0.025(4)
C4 0.046(4) 0.029(3) 0.021(3) 0.006(2) -0.002(3) 0.019(3)
C5 0.089(7) 0.040(4) 0.023(3) 0.002(3) -0.009(4) 0.042(4)
C6 0.071(6) 0.050(5) 0.052(5) 0.034(4) -0.043(4) -0.029(4)
C7 0.028(3) 0.023(3) 0.033(3) 0.004(3) 0.001(3) 0.011(2)
C8 0.028(3) 0.025(3) 0.031(3) 0.006(3) -0.002(3) 0.008(2)
C9 0.031(4) 0.030(3) 0.049(4) 0.018(3) -0.006(3) 0.006(3)
C10 0.035(4) 0.026(3) 0.041(4) -0.005(3) -0.014(3) 0.012(3)
C11 0.020(3) 0.032(3) 0.024(3) 0.001(3) 0.002(2) 0.009(2)
C12 0.018(3) 0.029(3) 0.030(3) 0.013(3) 0.003(2) 0.010(2)
C13 0.031(4) 0.050(4) 0.026(3) 0.020(3) 0.002(3) 0.005(3)
C14 0.039(4) 0.058(5) 0.049(5) 0.042(4) 0.007(3) 0.006(4)
C15 0.033(4) 0.049(4) 0.072(6) 0.052(4) 0.017(4) 0.009(3)
C16 0.021(3) 0.033(3) 0.075(5) 0.031(4) 0.009(3) 0.007(3)
C17 0.016(3) 0.031(3) 0.040(4) 0.020(3) 0.006(3) 0.008(2)
C18 0.016(3) 0.026(3) 0.042(4) 0.011(3) 0.006(3) 0.011(2)
C19 0.018(3) 0.026(3) 0.048(4) 0.003(3) -0.002(3) 0.008(2)
C20 0.027(3) 0.030(3) 0.036(4) 0.001(3) 0.001(3) 0.012(3)
C21 0.038(4) 0.047(4) 0.028(3) 0.014(3) 0.011(3) 0.021(3)
C22 0.027(3) 0.031(3) 0.031(3) 0.011(3) 0.004(3) 0.009(3)
N1 0.017(3) 0.039(3) 0.033(3) 0.022(3) 0.004(2) 0.006(2)
N2 0.015(2) 0.026(3) 0.022(3) 0.008(2) 0.003(2) 0.006(2)
O1A 0.023(2) 0.027(2) 0.027(2) 0.0153(17) 0.0069(17) 0.0111(17)
O1B 0.025(2) 0.028(2) 0.027(2) 0.0104(17) 0.0060(17) 0.0058(16)
O2 0.030(2) 0.032(2) 0.027(2) 0.0045(19) 0.0051(18) 0.0173(19)
O4 0.056(3) 0.069(4) 0.035(2) 0.031(3) 0.022(2) 0.041(3)
O5 0.056(3) 0.085(4) 0.041(3) 0.042(3) 0.024(3) 0.048(3)
O6A 0.051(3) 0.038(3) 0.033(3) 0.018(2) -0.005(2) -0.008(2)
O7A 0.026(2) 0.057(3) 0.028(2) 0.019(2) -0.0009(19) 0.012(2)
O7B 0.037(3) 0.045(3) 0.037(3) 0.004(2) 0.009(2) 0.018(2)
O8 0.023(2) 0.040(2) 0.034(2) 0.015(2) 0.0080(18) 0.0139(19)
O9 0.058(4) 0.036(3) 0.081(4) 0.027(3) -0.025(3) 0.006(3)
O10 0.042(3) 0.039(3) 0.084(4) 0.029(3) -0.023(3) 0.001(2)
O11 0.019(2) 0.044(3) 0.028(2) 0.0040(19) 0.0063(17) 0.0078(18)
O12A 0.018(2) 0.032(2) 0.023(2) 0.0079(17) 0.0062(17) 0.0069(17)
O12B 0.029(2) 0.042(3) 0.028(2) 0.000(2) 0.0052(19) 0.013(2)
Cu1 0.0173(3) 0.0201(3) 0.0227(3) 0.0096(3) 0.0032(3) 0.0052(2)
Cu2 0.0211(4) 0.0342(4) 0.0264(4) 0.0074(3) -0.0011(3) 0.0033(3)

loop_
_atom_type_symbol
_atom_type_description
_atom_type_scat_dispersion_real
_atom_type_scat_dispersion_imag
_atom_type_scat_source
C C 0.0033 0.0016 'International Tables Vol C Tables 4.2.6.8 and 6.1.1.4'
H H 0.0000 0.0000 'International Tables Vol C Tables 4.2.6.8 and 6.1.1.4'
N N 0.0061 0.0033 'International Tables Vol C Tables 4.2.6.8 and 6.1.1.4'
O O 0.0106 0.0060 'International Tables Vol C Tables 4.2.6.8 and 6.1.1.4'
Cu Cu 0.3201 1.2651 'International Tables Vol C Tables 4.2.6.8 and 6.1.1.4'

loop_
_geom_angle_atom_site_label_1
_geom_angle_atom_site_label_2
_geom_angle_atom_site_label_3
_geom_angle
_geom_angle_site_symmetry_3
O8W O13W O12W 137(2) .
O1B C1 O1A 124.1(5) .
O1B C1 C2 120.6(5) .
O1A C1 C2 115.3(5) .
O2 C2 C3 108.1(5) .
O2 C2 C1 111.6(5) .
C3 C2 C1 109.4(4) .
O3B C3 C2 118.3(8) .
O3B C3 O3 36.1(7) .
C2 C3 O3 105.9(6) .
O3B C3 C4 123.9(8) .
C2 C3 C4 111.0(5) .
O3 C3 C4 106.9(6) .
O4 C4 C3 110.4(6) .
O4 C4 C5 112.8(6) .
C3 C4 C5 112.6(6) .
O5 C5 C6 107.3(6) .
O5 C5 C4 108.6(7) .
C6 C5 C4 112.5(7) .
O6A C6 O6B 114.4(10) .
O6A C6 O6C 145.2(10) .
O6B C6 O6C 47.6(8) .
O6A C6 C5 119.4(7) .
O6B C6 C5 125.1(9) .
O6C C6 C5 89.1(10) .
O7B C7 O7A 124.5(6) .
O7B C7 C8 120.8(6) .
O7A C7 C8 114.6(6) .
O8 C8 C9 110.7(5) .
O8 C8 C7 114.1(5) .
C9 C8 C7 107.6(6) .
O9 C9 C8 112.1(5) .
O9 C9 C10 106.3(6) .
C8 C9 C10 112.8(6) .
O10 C10 C11 108.7(5) .
O10 C10 C9 106.2(7) .
C11 C10 C9 117.4(5) .
O11 C11 C10 110.2(5) .
O11 C11 C12 108.4(5) 1_756
C10 C11 C12 110.3(6) 1_756
O12B C12 O12A 123.4(5) .
O12B C12 C11 117.8(5) 1_354
O12A C12 C11 118.8(5) 1_354
N1 C13 C14 123.5(8) .
C13 C14 C15 118.6(7) .
C16 C15 C14 118.6(7) .
C17 C16 C15 119.6(8) .
N1 C17 C16 121.3(7) .
N1 C17 C18 115.1(6) .
C16 C17 C18 123.6(7) .
N2 C18 C19 121.2(7) .
N2 C18 C17 113.8(6) .
C19 C18 C17 125.0(6) .
C20 C19 C18 119.1(7) .
C19 C20 C21 120.1(6) .
C20 C21 C22 117.9(7) .
N2 C22 C21 121.4(7) .
C24 C23 N3 121.7(13) .
C23 C24 C25 119.6(14) .
C26 C25 C24 119.1(13) .
C25 C26 C27 121.1(13) .
N3 C27 C26 119.5(14) .
N3 C27 C28 116.3(11) .
C26 C27 C28 124.1(12) .
N4B C28 C29 136.6(18) .
N4B C28 C27 102.6(14) .
C29 C28 C27 120.7(13) .
C28 C29 C30 112.5(14) .
C31 C30 C29 122.0(18) .
C30 C31 C32 121.7(18) .
C31 C32 N4B 111.6(14) .
C13 N1 C17 118.4(6) .
C13 N1 Cu1 127.0(5) .
C17 N1 Cu1 114.5(5) .
C22 N2 C18 120.2(6) .
C22 N2 Cu1 124.5(5) .
C18 N2 Cu1 115.2(5) .
C27 N3 C23 118.8(11) .
C27 N3 Cu2 115.8(10) .
C23 N3 Cu2 124.7(9) .
C28 N4B C32 114.9(14) .
C28 N4B Cu2 134.6(14) .
C32 N4B Cu2 110.1(10) .
C1 O1A Cu1 109.5(4) .
C6 O6A Cu2 122.1(6) .
C7 O7A Cu2 111.1(4) .
C11 O11 Cu1 111.4(3) 1_756
C12 O12A Cu1 122.2(4) .
O12A Cu1 O1A 90.80(18) .
O12A Cu1 N2 175.3(2) .
O1A Cu1 N2 93.5(2) .
O12A Cu1 N1 93.9(2) .
O1A Cu1 N1 158.89(19) .
N2 Cu1 N1 81.3(2) .
O12A Cu1 O11 78.03(17) 1_354
O1A Cu1 O11 93.11(18) 1_354
N2 Cu1 O11 103.66(19) 1_354
N1 Cu1 O11 108.0(2) 1_354
O6A Cu2 O7A 94.6(2) .
O6A Cu2 N3 98.3(4) .
O7A Cu2 N3 157.8(3) .
O6A Cu2 N4B 168.3(5) .
O7A Cu2 N4B 95.1(4) .
N3 Cu2 N4B 70.5(6) .
O6A Cu2 N4 178.5(5) .
O7A Cu2 N4 84.8(5) .
N3 Cu2 N4 82.7(6) .
N4B Cu2 N4 13.0(5) .
O6A Cu2 N3A 87.1(6) .
O7A Cu2 N3A 160.4(5) .
N3 Cu2 N3A 11.3(6) .
N4B Cu2 N3A 81.6(8) .
N4 Cu2 N3A 93.9(8) .
C23B N3A C27B 124(2) .
C23B N3A Cu2 125.6(15) .
C27B N3A Cu2 110.1(15) .
C23B C24B C25B 115(2) .
C27B C28B C29B 121(2) .
C27B C28B N4 124.9(14) .
C29B C28B N4 113(2) .
C25B C26B C27B 115.9(19) .
N3A C27B C28B 116.3(16) .
N3A C27B C26B 120(2) .
C28B C27B C26B 123.5(18) .
C30B C29B C28B 115(3) .
N3A C23B C24B 117(2) .
C26B C25B C24B 127(2) .
C31B C30B C29B 129(3) .
N4 C32B C31B 141(3) .
C30B C31B C32B 110(2) .
C32B N4 C28B 110.2(19) .
C32B N4 Cu2 150(2) .
C28B N4 Cu2 94.2(11) .

loop_
_geom_bond_atom_site_label_1
_geom_bond_atom_site_label_2
_geom_bond_distance
_geom_bond_site_symmetry_2
O3 C3 1.523(9) .
O6B C6 1.299(11) .
O3B C3 1.317(15) .
O6C C6 1.399(19) .
O8W O13W 1.28(3) .
O10W O11W 1.05(2) .
O12W O13W 1.41(3) .
C1 O1B 1.240(7) .
C1 O1A 1.281(7) .
C1 C2 1.533(7) .
C2 O2 1.417(7) .
C2 C3 1.518(8) .
C3 C4 1.543(9) .
C4 O4 1.410(9) .
C4 C5 1.558(9) .
C5 O5 1.426(10) .
C5 C6 1.558(15) .
C6 O6A 1.237(12) .
C7 O7B 1.217(8) .
C7 O7A 1.275(8) .
C7 C8 1.543(9) .
C8 O8 1.436(8) .
C8 C9 1.535(9) .
C9 O9 1.439(8) .
C9 C10 1.560(10) .
C10 O10 1.412(10) .
C10 C11 1.529(9) .
C11 O11 1.433(7) .
C11 C12 1.541(8) 1_756
C12 O12B 1.233(7) .
C12 O12A 1.271(7) .
C12 C11 1.541(8) 1_354
C13 N1 1.347(9) .
C13 C14 1.362(11) .
C14 C15 1.396(13) .
C15 C16 1.390(12) .
C16 C17 1.387(10) .
C17 N1 1.352(9) .
C17 C18 1.472(10) .
C18 N2 1.356(9) .
C18 C19 1.388(9) .
C19 C20 1.366(11) .
C20 C21 1.400(11) .
C21 C22 1.407(10) .
C22 N2 1.328(9) .
C23 C24 1.351(18) .
C23 N3 1.373(17) .
C24 C25 1.38(2) .
C25 C26 1.32(2) .
C26 C27 1.417(17) .
C27 N3 1.334(18) .
C27 C28 1.451(18) .
C28 N4B 1.088(18) .
C28 C29 1.39(2) .
C29 C30 1.44(2) .
C30 C31 1.35(3) .
C31 C32 1.43(2) .
C32 N4B 1.68(2) .
N1 Cu1 1.990(6) .
N2 Cu1 1.988(5) .
N3 Cu2 1.961(10) .
N4B Cu2 2.000(13) .
O1A Cu1 1.983(4) .
O6A Cu2 1.925(5) .
O7A Cu2 1.941(4) .
O11 Cu1 2.232(4) 1_756
O12A Cu1 1.930(4) .
Cu1 O11 2.232(4) 1_354
Cu2 N4 2.053(15) .
Cu2 N3A 2.125(18) .
N3A C23B 1.30(3) .
N3A C27B 1.37(3) .
C24B C23B 1.44(3) .
C24B C25B 1.45(3) .
C28B C27B 1.41(3) .
C28B C29B 1.41(4) .
C28B N4 1.80(3) .
C26B C25B 1.24(3) .
C26B C27B 1.43(3) .
C29B C30B 1.37(4) .
C30B C31B 1.37(4) .
C32B N4 0.92(2) .
C32B C31B 1.45(3) .
